data_1568533
loop_
_publ_author_name
'Rothbaum, Jacob O.'
'Motta, Alessandro'
'Kratish, Yosi'
'Marks, Tobin J.'

_publ_section_title
;
 Mechanistic study of homoleptic trisamidolanthanide-catalyzed aldehyde
 and ketone hydroboration. Chemically non-innocent ligand participation.
;
_journal_issue 12
_journal_name_full 'Chemical science'
_journal_page_first 3247
_journal_page_last 3256
_journal_paper_doi 10.1039/d2sc06442a
_journal_volume 14
_journal_year 2023
_chemical_formula_moiety 'C31 H64 La N3 O Si6'
_chemical_formula_sum 'C31 H64 La N3 O Si6'
_chemical_formula_weight 802.30
_space_group_crystal_system monoclinic
_space_group_IT_number 14
_space_group_name_Hall '-P 2yn'
_space_group_name_H-M_alt 'P 1 21/n 1'
_atom_sites_solution_hydrogens geom
_atom_sites_solution_primary dual
_audit_creation_date 2021-10-27
_audit_creation_method
;
Olex2 1.2
(compiled 2018.05.29 svn.r3508 for OlexSys, GUI svn.r5506)
;
_audit_update_record
;
2022-08-10 deposited with the CCDC.	2023-02-24 downloaded from the CCDC.
;
_cell_angle_alpha 90
_cell_angle_beta 93.0920(10)
_cell_angle_gamma 90
_cell_formula_units_Z 4
_cell_length_a 11.6736(2)
_cell_length_b 18.4590(3)
_cell_length_c 20.0226(3)
_cell_measurement_reflns_used 36766
_cell_measurement_temperature 100.00(10)
_cell_measurement_theta_max 33.9420
_cell_measurement_theta_min 2.3230
_cell_volume 4308.25(12)
_computing_cell_refinement 'CrysAlisPro 1.171.41.117a (Rigaku OD, 2021)'
_computing_data_collection 'CrysAlisPro 1.171.41.117a (Rigaku OD, 2021)'
_computing_data_reduction 'CrysAlisPro 1.171.41.117a (Rigaku OD, 2021)'
_computing_molecular_graphics 'Olex2 (Dolomanov et al., 2009)'
_computing_publication_material 'Olex2 (Dolomanov et al., 2009)'
_computing_structure_refinement 'XL (Sheldrick, 2008)'
_computing_structure_solution 'ShelXT (Sheldrick, 2015)'
_diffrn_ambient_environment N~2~
_diffrn_ambient_temperature 100.00(10)
_diffrn_detector 'Hybrid Pixel Array Detector'
_diffrn_detector_area_resol_mean 10.0000
_diffrn_detector_type HyPix
_diffrn_measured_fraction_theta_full 1.000
_diffrn_measured_fraction_theta_max 0.873
_diffrn_measurement_details
;
List of Runs (angles in degrees, time in seconds):

  # Type    Start    End  Width  t~exp~   \w     \q     \k     \f   Frames
#--------------------------------------------------------------------------
  1  \w     23.00  62.00   0.50    4.03    --   13.12-129.00 -37.00   78
  2  \w     48.00  79.00   0.50    4.03    --   13.12-178.00   0.00   62
  3  \w     39.00  64.00   0.50    4.03    --   13.12-178.00-180.00   50
  4  \w    -75.00   1.00   0.50    4.03    --  -13.59 -57.00-150.00  152
  5  \w    -26.00  55.00   0.50    4.03    --  -13.59  20.00-178.00  162
  6  \w    -62.00 -14.00   0.50    3.00    --   13.12 -21.00  14.00   96
  7  \w     39.00  67.00   0.50    3.00    --   13.12-178.00 -30.00   56
  8  \w    -28.00   3.00   0.50    3.00    --   13.12 -19.00 -60.00   62
  9  \w    -73.00 -43.00   0.50    3.00    --  -13.59 178.00  30.00   60
;
_diffrn_measurement_device 'four-circle diffractometer'
_diffrn_measurement_device_type 'XtaLAB Synergy, Single source at offset/far, HyPix'
_diffrn_measurement_method '\w scans'
_diffrn_orient_matrix_type 'CrysAlisPro convention (1999,Acta A55,543-557)'
_diffrn_orient_matrix_UB_11 -0.0316542000
_diffrn_orient_matrix_UB_12 -0.0013693000
_diffrn_orient_matrix_UB_13 -0.0312285000
_diffrn_orient_matrix_UB_21 0.0495931000
_diffrn_orient_matrix_UB_22 0.0106430000
_diffrn_orient_matrix_UB_23 -0.0164693000
_diffrn_orient_matrix_UB_31 0.0154781000
_diffrn_orient_matrix_UB_32 -0.0368947000
_diffrn_orient_matrix_UB_33 -0.0035845000
_diffrn_radiation_monochromator mirror
_diffrn_radiation_probe x-ray
_diffrn_radiation_type MoK\a
_diffrn_radiation_wavelength 0.71073
_diffrn_reflns_av_R_equivalents 0.0360
_diffrn_reflns_av_unetI/netI 0.0378
_diffrn_reflns_Laue_measured_fraction_full 1.000
_diffrn_reflns_Laue_measured_fraction_max 0.873
_diffrn_reflns_limit_h_max 17
_diffrn_reflns_limit_h_min -16
_diffrn_reflns_limit_k_max 28
_diffrn_reflns_limit_k_min -26
_diffrn_reflns_limit_l_max 31
_diffrn_reflns_limit_l_min -28
_diffrn_reflns_number 61050
_diffrn_reflns_point_group_measured_fraction_full 1.000
_diffrn_reflns_point_group_measured_fraction_max 0.873
_diffrn_reflns_theta_full 25.242
_diffrn_reflns_theta_max 33.738
_diffrn_reflns_theta_min 2.037
_diffrn_source 'micro-focus sealed X-ray tube'
_diffrn_source_type 'PhotonJet (Mo) X-ray Source'
_exptl_absorpt_coefficient_mu 1.184
_exptl_absorpt_correction_T_max 1.000
_exptl_absorpt_correction_T_min 0.605
_exptl_absorpt_correction_type gaussian
_exptl_absorpt_process_details
;
CrysAlisPro 1.171.41.117a (Rigaku Oxford Diffraction, 2021)
Numerical absorption correction based on gaussian integration over
a multifaceted crystal model
Empirical absorption correction using spherical harmonics,
implemented in SCALE3 ABSPACK scaling algorithm.
;
_exptl_crystal_colour colourless
_exptl_crystal_colour_primary colourless
_exptl_crystal_density_diffrn 1.237
_exptl_crystal_description plate
_exptl_crystal_F_000 1680
_exptl_crystal_recrystallization_method 'The material was recrystallised from --- by as supplied'
_exptl_crystal_size_max 0.229
_exptl_crystal_size_mid 0.154
_exptl_crystal_size_min 0.031
_refine_diff_density_max 0.545
_refine_diff_density_min -0.583
_refine_diff_density_rms 0.085
_refine_ls_extinction_method none
_refine_ls_goodness_of_fit_ref 1.022
_refine_ls_hydrogen_treatment constr
_refine_ls_matrix_type full
_refine_ls_number_parameters 397
_refine_ls_number_reflns 15032
_refine_ls_number_restraints 0
_refine_ls_restrained_S_all 1.022
_refine_ls_R_factor_all 0.0451
_refine_ls_R_factor_gt 0.0315
_refine_ls_shift/su_max 0.004
_refine_ls_shift/su_mean 0.000
_refine_ls_structure_factor_coef Fsqd
_refine_ls_weighting_details 'w=1/[\s^2^(Fo^2^)+(0.0178P)^2^+2.9324P] where P=(Fo^2^+2Fc^2^)/3'
_refine_ls_weighting_scheme calc
_refine_ls_wR_factor_gt 0.0583
_refine_ls_wR_factor_ref 0.0619
_reflns_Friedel_coverage 0.000
_reflns_number_gt 12004
_reflns_number_total 15032
_reflns_threshold_expression 'I > 2\s(I)'
_cod_data_source_file d2sc06442a2.cif
_cod_data_source_block cx2505
_cod_depositor_comments 'Adding full bibliography for 1568533--1568535.cif.'
_cod_database_code 1568533
_shelx_shelxl_version_number 2017/1
_chemical_oxdiff_formula C31H64LaN3OSi6
_shelx_space_group_comment
;
The symmetry employed for this shelxl refinement is uniquely defined
by the following loop, which should always be used as a source of
symmetry information in preference to the above space-group names.
They are only intended as comments.
;
_diffrn_oxdiff_digest_frames
;
01622561904a95f70a799bd72b6ffea2be003765179
;
_reflns_odcompleteness_completeness 99.87
_reflns_odcompleteness_iscentric 1
_reflns_odcompleteness_theta 30.44
_olex2_refinement_description
;
1. Fixed Uiso
 At 1.2 times of:
  All C(H) groups
 At 1.5 times of:
  All C(H,H,H) groups
2.a Aromatic/amide H refined with riding coordinates:
 C3(H3), C4(H4), C5(H5), C6(H6), C7(H7), C9(H9), C10(H10), C11(H11), C12(H12),
 C13(H13)
2.b Idealised Me refined as rotating group:
 C14(H14A,H14B,H14C), C15(H15A,H15B,H15C), C16(H16A,H16B,H16C), C17(H17A,H17B,
 H17C), C18(H18A,H18B,H18C), C19(H19A,H19B,H19C), C20(H20A,H20B,H20C), C21(H21A,
 H21B,H21C), C22(H22A,H22B,H22C), C23(H23A,H23B,H23C), C24(H24A,H24B,H24C),
 C25(H25A,H25B,H25C), C26(H26A,H26B,H26C), C27(H27A,H27B,H27C), C28(H28A,H28B,
 H28C), C29(H29A,H29B,H29C), C30(H30A,H30B,H30C), C31(H31A,H31B,H31C)
;
_olex2_date_sample_data_collection 2021-10-25
_olex2_date_sample_submission 2021-10-25
_olex2_diffrn_ambient_temperature_device 'Oxford Cryosystems'
_olex2_exptl_crystal_mounting_method 'The crystal was mounted on a MITIGEN holder with Paratone oil'
_olex2_submission_original_sample_id cx2505
_olex2_submission_special_instructions 'No special instructions were received'
_oxdiff_exptl_absorpt_empirical_details
;
Empirical correction (ABSPACK) includes:
- Absorption correction using spherical harmonics
- Frame scaling
;
_oxdiff_exptl_absorpt_empirical_full_max 1.070
_oxdiff_exptl_absorpt_empirical_full_min 0.888

loop_
_space_group_symop_operation_xyz
'x, y, z'
'-x+1/2, y+1/2, -z+1/2'
'-x, -y, -z'
'x-1/2, -y-1/2, z-1/2'

loop_
_atom_site_label
_atom_site_type_symbol
_atom_site_fract_x
_atom_site_fract_y
_atom_site_fract_z
_atom_site_U_iso_or_equiv
_atom_site_adp_type
_atom_site_occupancy
_atom_site_site_symmetry_order
_atom_site_calc_flag
_atom_site_refinement_flags_posn
_atom_site_refinement_flags_adp
_atom_site_refinement_flags_occupancy
_atom_site_disorder_assembly
_atom_site_disorder_group
La1 La 0.69188(2) 0.25259(2) 0.68335(2) 0.01280(3) Uani 1 1 d . . . . .
Si1 Si 0.76867(4) 0.14120(3) 0.54600(2) 0.01881(10) Uani 1 1 d . . . . .
Si2 Si 0.92137(4) 0.26883(3) 0.57889(3) 0.02077(10) Uani 1 1 d . . . . .
Si3 Si 0.87141(4) 0.20219(2) 0.81084(2) 0.01644(9) Uani 1 1 d . . . . .
Si4 Si 0.87693(4) 0.36415(2) 0.80064(2) 0.01726(9) Uani 1 1 d . . . . .
Si5 Si 0.46628(4) 0.35665(3) 0.74261(2) 0.01872(10) Uani 1 1 d . . . . .
Si6 Si 0.50590(4) 0.38237(2) 0.59749(2) 0.01793(9) Uani 1 1 d . . . . .
O1 O 0.54204(11) 0.16623(7) 0.71958(7) 0.0225(3) Uani 1 1 d . . . . .
N1 N 0.80027(12) 0.21866(7) 0.59022(7) 0.0168(3) Uani 1 1 d . . . . .
N2 N 0.82867(12) 0.28129(7) 0.77204(7) 0.0151(3) Uani 1 1 d . . . . .
N3 N 0.53922(12) 0.33938(7) 0.67191(7) 0.0156(3) Uani 1 1 d . . . . .
C1 C 0.45073(15) 0.13310(9) 0.72572(9) 0.0190(3) Uani 1 1 d . . . . .
C2 C 0.36870(14) 0.12486(9) 0.66720(9) 0.0189(3) Uani 1 1 d . . . . .
C3 C 0.36468(15) 0.17893(9) 0.61791(9) 0.0205(3) Uani 1 1 d . . . . .
H3 H 0.410776 0.221117 0.623637 0.025 Uiso 1 1 calc R . . . .
C4 C 0.29328(16) 0.17068(10) 0.56081(9) 0.0223(4) Uani 1 1 d . . . . .
H4 H 0.289666 0.207608 0.527715 0.027 Uiso 1 1 calc R . . . .
C5 C 0.22720(16) 0.10875(10) 0.55189(9) 0.0237(4) Uani 1 1 d . . . . .
H5 H 0.179398 0.102987 0.512331 0.028 Uiso 1 1 calc R . . . .
C6 C 0.23056(16) 0.05502(10) 0.60059(10) 0.0246(4) Uani 1 1 d . . . . .
H6 H 0.185083 0.012658 0.594173 0.029 Uiso 1 1 calc R . . . .
C7 C 0.30009(15) 0.06303(9) 0.65853(9) 0.0209(3) Uani 1 1 d . . . . .
H7 H 0.301123 0.026707 0.692169 0.025 Uiso 1 1 calc R . . . .
C8 C 0.42580(15) 0.10263(9) 0.79171(9) 0.0197(3) Uani 1 1 d . . . . .
C9 C 0.31392(16) 0.09678(10) 0.81246(10) 0.0241(4) Uani 1 1 d . . . . .
H9 H 0.250989 0.110515 0.783120 0.029 Uiso 1 1 calc R . . . .
C10 C 0.29463(19) 0.07092(11) 0.87589(10) 0.0300(4) Uani 1 1 d . . . . .
H10 H 0.218576 0.067722 0.890289 0.036 Uiso 1 1 calc R . . . .
C11 C 0.3861(2) 0.04977(11) 0.91818(10) 0.0320(5) Uani 1 1 d . . . . .
H11 H 0.372443 0.030867 0.961160 0.038 Uiso 1 1 calc R . . . .
C12 C 0.49760(19) 0.05597(10) 0.89831(10) 0.0304(4) Uani 1 1 d . . . . .
H12 H 0.559987 0.041739 0.927845 0.037 Uiso 1 1 calc R . . . .
C13 C 0.51829(17) 0.08282(10) 0.83556(10) 0.0249(4) Uani 1 1 d . . . . .
H13 H 0.594773 0.087820 0.822238 0.030 Uiso 1 1 calc R . . . .
C14 C 0.73341(19) 0.15668(11) 0.45430(10) 0.0311(4) Uani 1 1 d . . . . .
H14A H 0.678274 0.196535 0.448706 0.047 Uiso 1 1 calc GR . . . .
H14B H 0.699978 0.112503 0.434322 0.047 Uiso 1 1 calc GR . . . .
H14C H 0.803619 0.169052 0.432121 0.047 Uiso 1 1 calc GR . . . .
C15 C 0.63798(18) 0.09752(11) 0.57907(11) 0.0303(4) Uani 1 1 d . . . . .
H15A H 0.654143 0.083316 0.625793 0.045 Uiso 1 1 calc GR . . . .
H15B H 0.617592 0.054497 0.552328 0.045 Uiso 1 1 calc GR . . . .
H15C H 0.574000 0.131952 0.576359 0.045 Uiso 1 1 calc GR . . . .
C16 C 0.88674(18) 0.07180(11) 0.55323(11) 0.0317(5) Uani 1 1 d . . . . .
H16A H 0.954384 0.090290 0.531823 0.048 Uiso 1 1 calc GR . . . .
H16B H 0.860774 0.026917 0.531081 0.048 Uiso 1 1 calc GR . . . .
H16C H 0.906554 0.062034 0.600563 0.048 Uiso 1 1 calc GR . . . .
C17 C 0.9755(2) 0.26595(12) 0.49245(11) 0.0342(5) Uani 1 1 d . . . . .
H17A H 0.997503 0.216211 0.481759 0.051 Uiso 1 1 calc GR . . . .
H17B H 1.042430 0.297772 0.490263 0.051 Uiso 1 1 calc GR . . . .
H17C H 0.914991 0.282359 0.460142 0.051 Uiso 1 1 calc GR . . . .
C18 C 0.88665(19) 0.36631(10) 0.59641(10) 0.0301(4) Uani 1 1 d . . . . .
H18A H 0.827801 0.383458 0.563389 0.045 Uiso 1 1 calc GR . . . .
H18B H 0.956040 0.395792 0.593599 0.045 Uiso 1 1 calc GR . . . .
H18C H 0.858032 0.370445 0.641375 0.045 Uiso 1 1 calc GR . . . .
C19 C 1.04332(16) 0.24198(11) 0.63808(10) 0.0290(4) Uani 1 1 d . . . . .
H19A H 1.022809 0.251309 0.684115 0.044 Uiso 1 1 calc GR . . . .
H19B H 1.111537 0.270276 0.628474 0.044 Uiso 1 1 calc GR . . . .
H19C H 1.059552 0.190285 0.632680 0.044 Uiso 1 1 calc GR . . . .
C20 C 0.82871(16) 0.12474(9) 0.75294(9) 0.0215(4) Uani 1 1 d . . . . .
H20A H 0.744942 0.123038 0.746477 0.032 Uiso 1 1 calc GR . . . .
H20B H 0.856622 0.079014 0.772656 0.032 Uiso 1 1 calc GR . . . .
H20C H 0.862446 0.132005 0.709672 0.032 Uiso 1 1 calc GR . . . .
C21 C 1.02938(16) 0.19225(10) 0.82900(10) 0.0261(4) Uani 1 1 d . . . . .
H21A H 1.069360 0.198714 0.787616 0.039 Uiso 1 1 calc GR . . . .
H21B H 1.045830 0.143863 0.847238 0.039 Uiso 1 1 calc GR . . . .
H21C H 1.055778 0.228963 0.861674 0.039 Uiso 1 1 calc GR . . . .
C22 C 0.79976(17) 0.18409(10) 0.89088(9) 0.0249(4) Uani 1 1 d . . . . .
H22A H 0.831583 0.216516 0.925920 0.037 Uiso 1 1 calc GR . . . .
H22B H 0.813195 0.133651 0.904424 0.037 Uiso 1 1 calc GR . . . .
H22C H 0.717105 0.192652 0.884078 0.037 Uiso 1 1 calc GR . . . .
C23 C 1.02567(17) 0.38636(11) 0.77684(11) 0.0312(4) Uani 1 1 d . . . . .
H23A H 1.078915 0.349149 0.794580 0.047 Uiso 1 1 calc GR . . . .
H23B H 1.048327 0.433643 0.795478 0.047 Uiso 1 1 calc GR . . . .
H23C H 1.027691 0.387915 0.727995 0.047 Uiso 1 1 calc GR . . . .
C24 C 0.8786(2) 0.37166(11) 0.89409(10) 0.0327(5) Uani 1 1 d . . . . .
H24A H 0.801659 0.361933 0.909172 0.049 Uiso 1 1 calc GR . . . .
H24B H 0.902367 0.420640 0.907699 0.049 Uiso 1 1 calc GR . . . .
H24C H 0.932810 0.336318 0.914228 0.049 Uiso 1 1 calc GR . . . .
C25 C 0.78259(17) 0.43979(9) 0.76688(10) 0.0246(4) Uani 1 1 d . . . . .
H25A H 0.758277 0.429551 0.720218 0.037 Uiso 1 1 calc GR . . . .
H25B H 0.825448 0.485448 0.769272 0.037 Uiso 1 1 calc GR . . . .
H25C H 0.714905 0.443768 0.793546 0.037 Uiso 1 1 calc GR . . . .
C26 C 0.54376(16) 0.31656(11) 0.81881(9) 0.0245(4) Uani 1 1 d . . . . .
H26A H 0.542295 0.263584 0.815614 0.037 Uiso 1 1 calc GR . . . .
H26B H 0.505813 0.331813 0.858972 0.037 Uiso 1 1 calc GR . . . .
H26C H 0.623482 0.333403 0.821522 0.037 Uiso 1 1 calc GR . . . .
C27 C 0.44632(18) 0.45594(10) 0.75960(10) 0.0293(4) Uani 1 1 d . . . . .
H27A H 0.521412 0.479711 0.763920 0.044 Uiso 1 1 calc GR . . . .
H27B H 0.406849 0.461983 0.801218 0.044 Uiso 1 1 calc GR . . . .
H27C H 0.400284 0.477845 0.722527 0.044 Uiso 1 1 calc GR . . . .
C28 C 0.31907(16) 0.31600(11) 0.74216(10) 0.0294(4) Uani 1 1 d . . . . .
H28A H 0.271068 0.336847 0.705362 0.044 Uiso 1 1 calc GR . . . .
H28B H 0.284864 0.326468 0.784740 0.044 Uiso 1 1 calc GR . . . .
H28C H 0.324334 0.263442 0.736140 0.044 Uiso 1 1 calc GR . . . .
C29 C 0.57265(19) 0.47491(10) 0.59464(10) 0.0289(4) Uani 1 1 d . . . . .
H29A H 0.540243 0.505907 0.628591 0.043 Uiso 1 1 calc GR . . . .
H29B H 0.556728 0.496199 0.550267 0.043 Uiso 1 1 calc GR . . . .
H29C H 0.655773 0.470874 0.603564 0.043 Uiso 1 1 calc GR . . . .
C30 C 0.34766(17) 0.39373(10) 0.57806(10) 0.0271(4) Uani 1 1 d . . . . .
H30A H 0.310730 0.346047 0.576144 0.041 Uiso 1 1 calc GR . . . .
H30B H 0.335060 0.418124 0.534812 0.041 Uiso 1 1 calc GR . . . .
H30C H 0.314658 0.422958 0.613083 0.041 Uiso 1 1 calc GR . . . .
C31 C 0.56074(17) 0.32821(10) 0.52653(9) 0.0248(4) Uani 1 1 d . . . . .
H31A H 0.643259 0.319875 0.534454 0.037 Uiso 1 1 calc GR . . . .
H31B H 0.546869 0.354936 0.484578 0.037 Uiso 1 1 calc GR . . . .
H31C H 0.520699 0.281569 0.523520 0.037 Uiso 1 1 calc GR . . . .

loop_
_atom_site_aniso_label
_atom_site_aniso_U_11
_atom_site_aniso_U_22
_atom_site_aniso_U_33
_atom_site_aniso_U_23
_atom_site_aniso_U_13
_atom_site_aniso_U_12
La1 0.01203(4) 0.01309(4) 0.01321(4) -0.00038(3) -0.00005(3) 0.00054(3)
Si1 0.0188(2) 0.0187(2) 0.0186(2) -0.00475(17) -0.00153(18) 0.00283(17)
Si2 0.0217(2) 0.0214(2) 0.0198(2) -0.00370(18) 0.00647(19) -0.00271(18)
Si3 0.0177(2) 0.0145(2) 0.0166(2) -0.00053(16) -0.00345(18) 0.00244(16)
Si4 0.0176(2) 0.0138(2) 0.0202(2) -0.00385(16) -0.00114(18) 0.00081(17)
Si5 0.0146(2) 0.0234(2) 0.0183(2) -0.00203(18) 0.00177(18) 0.00356(18)
Si6 0.0211(2) 0.0160(2) 0.0163(2) -0.00004(17) -0.00328(18) 0.00282(17)
O1 0.0171(6) 0.0202(6) 0.0300(7) 0.0039(5) 0.0000(5) -0.0028(5)
N1 0.0184(7) 0.0158(7) 0.0163(7) -0.0016(5) 0.0022(5) 0.0001(5)
N2 0.0143(6) 0.0134(6) 0.0174(7) -0.0002(5) -0.0016(5) 0.0006(5)
N3 0.0150(7) 0.0163(6) 0.0153(7) -0.0002(5) -0.0002(5) 0.0027(5)
C1 0.0175(8) 0.0132(7) 0.0263(9) 0.0030(6) 0.0023(7) 0.0019(6)
C2 0.0154(8) 0.0194(8) 0.0221(9) 0.0014(6) 0.0015(6) -0.0009(6)
C3 0.0180(8) 0.0188(8) 0.0250(9) 0.0030(6) 0.0035(7) -0.0020(6)
C4 0.0209(9) 0.0254(9) 0.0209(9) 0.0026(7) 0.0031(7) 0.0004(7)
C5 0.0203(9) 0.0293(10) 0.0214(9) -0.0030(7) 0.0013(7) -0.0013(7)
C6 0.0238(9) 0.0219(9) 0.0283(10) -0.0042(7) 0.0034(8) -0.0058(7)
C7 0.0190(8) 0.0202(8) 0.0238(9) 0.0008(6) 0.0033(7) -0.0003(6)
C8 0.0221(9) 0.0140(7) 0.0228(9) 0.0004(6) 0.0003(7) -0.0005(6)
C9 0.0244(9) 0.0210(9) 0.0270(10) 0.0022(7) 0.0023(7) -0.0010(7)
C10 0.0346(11) 0.0282(10) 0.0279(10) 0.0034(8) 0.0086(9) -0.0012(8)
C11 0.0480(13) 0.0255(10) 0.0226(10) 0.0044(7) 0.0033(9) -0.0022(9)
C12 0.0394(12) 0.0244(9) 0.0266(10) 0.0048(7) -0.0072(9) 0.0019(8)
C13 0.0247(9) 0.0195(8) 0.0299(10) 0.0010(7) -0.0027(8) 0.0001(7)
C14 0.0366(12) 0.0348(11) 0.0212(10) -0.0070(8) -0.0042(8) 0.0021(9)
C15 0.0295(11) 0.0275(10) 0.0338(11) -0.0061(8) 0.0009(9) -0.0048(8)
C16 0.0312(11) 0.0260(10) 0.0371(12) -0.0123(8) -0.0069(9) 0.0090(8)
C17 0.0407(12) 0.0355(11) 0.0280(11) -0.0048(8) 0.0160(9) -0.0062(9)
C18 0.0387(12) 0.0219(9) 0.0302(11) -0.0027(7) 0.0063(9) -0.0056(8)
C19 0.0194(9) 0.0362(11) 0.0317(10) -0.0074(8) 0.0030(8) -0.0009(8)
C20 0.0258(9) 0.0147(8) 0.0232(9) -0.0005(6) -0.0053(7) 0.0023(6)
C21 0.0218(9) 0.0268(9) 0.0288(10) 0.0003(7) -0.0065(8) 0.0062(7)
C22 0.0307(10) 0.0230(9) 0.0208(9) 0.0022(7) -0.0002(8) 0.0022(7)
C23 0.0203(9) 0.0259(10) 0.0472(13) -0.0070(9) -0.0015(9) -0.0041(7)
C24 0.0485(13) 0.0249(10) 0.0239(10) -0.0069(7) -0.0051(9) 0.0014(9)
C25 0.0259(9) 0.0161(8) 0.0317(10) 0.0000(7) 0.0012(8) 0.0021(7)
C26 0.0200(9) 0.0347(10) 0.0192(9) 0.0027(7) 0.0040(7) 0.0016(7)
C27 0.0279(10) 0.0302(10) 0.0295(10) -0.0088(8) 0.0001(8) 0.0100(8)
C28 0.0186(9) 0.0388(11) 0.0311(11) -0.0047(8) 0.0046(8) 0.0014(8)
C29 0.0421(12) 0.0189(9) 0.0249(10) 0.0043(7) -0.0074(9) -0.0021(8)
C30 0.0270(10) 0.0273(9) 0.0260(10) -0.0019(7) -0.0074(8) 0.0088(7)
C31 0.0292(10) 0.0286(9) 0.0163(8) -0.0012(7) -0.0022(7) 0.0022(7)

loop_
_atom_type_symbol
_atom_type_description
_atom_type_scat_dispersion_real
_atom_type_scat_dispersion_imag
_atom_type_scat_source
C C 0.0033 0.0016 'International Tables Vol C Tables 4.2.6.8 and 6.1.1.4'
H H 0.0000 0.0000 'International Tables Vol C Tables 4.2.6.8 and 6.1.1.4'
La La -0.2871 2.4523 'International Tables Vol C Tables 4.2.6.8 and 6.1.1.4'
N N 0.0061 0.0033 'International Tables Vol C Tables 4.2.6.8 and 6.1.1.4'
O O 0.0106 0.0060 'International Tables Vol C Tables 4.2.6.8 and 6.1.1.4'
Si Si 0.0817 0.0704 'International Tables Vol C Tables 4.2.6.8 and 6.1.1.4'

loop_
_exptl_crystal_face_index_h
_exptl_crystal_face_index_k
_exptl_crystal_face_index_l
_exptl_crystal_face_perp_dist
1 -1 1 0.0886
-1 1 -1 0.0886
-1 -1 -1 0.0625
1 1 1 0.0625
0 -1 0 0.0932
0 1 0 0.0932
-1 0 1 0.0157
1 0 -1 0.0157

loop_
_geom_angle_atom_site_label_1
_geom_angle_atom_site_label_2
_geom_angle_atom_site_label_3
_geom_angle
_geom_angle_site_symmetry_1
_geom_angle_site_symmetry_3
_geom_angle_publ_flag
N1 La1 O1 117.80(4) . . ?
N1 La1 N3 121.46(5) . . ?
N2 La1 O1 112.11(4) . . ?
N2 La1 N1 106.12(5) . . ?
N2 La1 N3 112.79(5) . . ?
N3 La1 O1 85.75(4) . . ?
N1 Si1 C14 114.06(8) . . ?
N1 Si1 C15 109.44(8) . . ?
N1 Si1 C16 113.11(8) . . ?
C15 Si1 C14 105.68(10) . . ?
C15 Si1 C16 106.63(10) . . ?
C16 Si1 C14 107.41(10) . . ?
N1 Si2 C17 115.35(9) . . ?
N1 Si2 C18 107.71(8) . . ?
N1 Si2 C19 112.20(8) . . ?
C17 Si2 C18 106.62(10) . . ?
C19 Si2 C17 107.13(10) . . ?
C19 Si2 C18 107.44(9) . . ?
N2 Si3 C20 107.78(7) . . ?
N2 Si3 C21 115.56(8) . . ?
N2 Si3 C22 113.95(8) . . ?
C21 Si3 C20 105.65(8) . . ?
C21 Si3 C22 107.26(9) . . ?
C22 Si3 C20 105.90(9) . . ?
N2 Si4 C23 113.73(8) . . ?
N2 Si4 C24 112.59(8) . . ?
N2 Si4 C25 111.47(8) . . ?
C23 Si4 C24 106.13(10) . . ?
C23 Si4 C25 106.21(9) . . ?
C24 Si4 C25 106.16(9) . . ?
N3 Si5 C26 110.89(8) . . ?
N3 Si5 C27 113.64(8) . . ?
N3 Si5 C28 114.59(8) . . ?
C27 Si5 C26 107.17(9) . . ?
C28 Si5 C26 104.28(9) . . ?
C28 Si5 C27 105.57(9) . . ?
N3 Si6 C29 111.85(8) . . ?
N3 Si6 C30 113.96(8) . . ?
N3 Si6 C31 109.92(8) . . ?
C30 Si6 C29 107.26(9) . . ?
C31 Si6 C29 107.58(9) . . ?
C31 Si6 C30 105.91(9) . . ?
C1 O1 La1 163.79(12) . . ?
Si1 N1 La1 120.90(7) . . ?
Si1 N1 Si2 122.60(9) . . ?
Si2 N1 La1 115.85(7) . . ?
Si3 N2 La1 108.37(6) . . ?
Si3 N2 Si4 121.66(8) . . ?
Si4 N2 La1 129.87(7) . . ?
Si5 N3 La1 116.32(7) . . ?
Si6 N3 La1 121.66(7) . . ?
Si6 N3 Si5 122.02(8) . . ?
O1 C1 C2 119.64(16) . . ?
O1 C1 C8 119.16(16) . . ?
C8 C1 C2 121.19(15) . . ?
C3 C2 C1 118.65(15) . . ?
C7 C2 C1 121.55(15) . . ?
C7 C2 C3 119.72(16) . . ?
C4 C3 C2 119.86(16) . . ?
C5 C4 C3 120.18(17) . . ?
C4 C5 C6 120.26(17) . . ?
C7 C6 C5 120.24(17) . . ?
C6 C7 C2 119.71(16) . . ?
C9 C8 C1 121.84(16) . . ?
C9 C8 C13 119.63(17) . . ?
C13 C8 C1 118.44(17) . . ?
C10 C9 C8 120.00(18) . . ?
C11 C10 C9 120.0(2) . . ?
C10 C11 C12 120.46(19) . . ?
C13 C12 C11 120.18(19) . . ?
C12 C13 C8 119.70(19) . . ?

loop_
_geom_bond_atom_site_label_1
_geom_bond_atom_site_label_2
_geom_bond_distance
_geom_bond_site_symmetry_2
_geom_bond_publ_flag
La1 O1 2.5028(12) . ?
La1 N1 2.3927(14) . ?
La1 N2 2.3828(13) . ?
La1 N3 2.3981(13) . ?
Si1 N1 1.7116(14) . ?
Si1 C14 1.882(2) . ?
Si1 C15 1.877(2) . ?
Si1 C16 1.8816(19) . ?
Si2 N1 1.7153(15) . ?
Si2 C17 1.875(2) . ?
Si2 C18 1.882(2) . ?
Si2 C19 1.869(2) . ?
Si3 N2 1.7153(14) . ?
Si3 C20 1.8906(17) . ?
Si3 C21 1.8693(19) . ?
Si3 C22 1.8773(19) . ?
Si4 N2 1.7176(14) . ?
Si4 C23 1.871(2) . ?
Si4 C24 1.875(2) . ?
Si4 C25 1.8812(18) . ?
Si5 N3 1.7206(15) . ?
Si5 C26 1.8828(18) . ?
Si5 C27 1.8808(19) . ?
Si5 C28 1.875(2) . ?
Si6 N3 1.7142(14) . ?
Si6 C29 1.8797(19) . ?
Si6 C30 1.8789(19) . ?
Si6 C31 1.8778(19) . ?
O1 C1 1.241(2) . ?
C1 C2 1.481(2) . ?
C1 C8 1.479(2) . ?
C2 C3 1.403(2) . ?
C2 C7 1.400(2) . ?
C3 C4 1.386(3) . ?
C4 C5 1.385(3) . ?
C5 C6 1.390(3) . ?
C6 C7 1.387(3) . ?
C8 C9 1.396(3) . ?
C8 C13 1.403(2) . ?
C9 C10 1.386(3) . ?
C10 C11 1.383(3) . ?
C11 C12 1.386(3) . ?
C12 C13 1.384(3) . ?

loop_
_exptl_oxdiff_crystal_face_indexfrac_h
_exptl_oxdiff_crystal_face_indexfrac_k
_exptl_oxdiff_crystal_face_indexfrac_l
_exptl_oxdiff_crystal_face_x
_exptl_oxdiff_crystal_face_y
_exptl_oxdiff_crystal_face_z
0.9999 -0.9948 1.0027 -0.0616 0.0225 0.0486
-0.9999 0.9948 -1.0027 0.0616 -0.0225 -0.0486
-0.9995 -1.0040 -1.0007 0.0643 -0.0438 0.0252
0.9995 1.0040 1.0007 -0.0643 0.0438 -0.0252
0.0002 -0.9994 0.0010 0.0013 -0.0106 0.0369
-0.0002 0.9994 -0.0010 -0.0013 0.0106 -0.0369
-0.9996 -0.0023 0.9970 0.0005 -0.0660 -0.0190
0.9996 0.0023 -0.9970 -0.0005 0.0660 0.0190
